data_4128940
loop_
_publ_author_name
'Gao, Tao-Tao'
'Zhang, Wen-Wen'
'Sun, Xin'
'Lu, Hou-Xiang'
'Li, Bi-Jie'

_publ_section_title
;
 Stereodivergent Synthesis through Catalytic Asymmetric Reversed
 Hydroboration.
;
_journal_issue 11
_journal_name_full 'Journal of the American Chemical Society'
_journal_page_first 4670
_journal_page_last 4677
_journal_paper_doi 10.1021/jacs.8b13520
_journal_volume 141
_journal_year 2019
_chemical_absolute_configuration ad
_chemical_formula_moiety 'C11 H14 Cl N O2'
_chemical_formula_sum 'C11 H14 Cl N O2'
_chemical_formula_weight 227.68
_space_group_crystal_system monoclinic
_space_group_IT_number 4
_space_group_name_Hall 'P 2yb'
_space_group_name_H-M_alt 'P 1 21 1'
_atom_sites_solution_hydrogens geom
_atom_sites_solution_primary dual
_audit_creation_date 2018-01-03
_audit_creation_method
;
Olex2 1.2
(compiled 2017.08.10 svn.r3458 for OlexSys, GUI svn.r5381)
;
_cell_angle_alpha 90
_cell_angle_beta 111.111(4)
_cell_angle_gamma 90
_cell_formula_units_Z 2
_cell_length_a 10.8480(4)
_cell_length_b 4.7553(2)
_cell_length_c 11.5172(5)
_cell_measurement_reflns_used 2019
_cell_measurement_temperature 99.99(16)
_cell_measurement_theta_max 75.7570
_cell_measurement_theta_min 4.1030
_cell_volume 554.25(4)
_computing_cell_refinement 'CrysAlisPro 1.171.39.33c (Rigaku OD, 2017)'
_computing_data_collection 'CrysAlisPro 1.171.39.33c (Rigaku OD, 2017)'
_computing_data_reduction 'CrysAlisPro 1.171.39.33c (Rigaku OD, 2017)'
_computing_molecular_graphics 'Olex2 (Dolomanov et al., 2009)'
_computing_publication_material 'Olex2 (Dolomanov et al., 2009)'
_computing_structure_refinement 'ShelXL (Sheldrick, 2015)'
_computing_structure_solution 'ShelXT (Sheldrick, 2015)'
_diffrn_ambient_environment N~2~
_diffrn_ambient_temperature 99.99(16)
_diffrn_detector 'CCD plate'
_diffrn_detector_area_resol_mean 5.2137
_diffrn_detector_type AtlasS2
_diffrn_measured_fraction_theta_full 1.000
_diffrn_measured_fraction_theta_max 1.000
_diffrn_measurement_details
;
List of Runs (angles in degrees, time in seconds):

  # Type    Start    End  Width  t~exp~   \w     \q     \k     \f   Frames
--------------------------------------------------------------------------
  1  \w   -112.00 -18.00   1.00    6.00    --  -40.81 -57.00-150.00   94
  2  \w    -98.00 -72.00   1.00    6.00    --  -40.81-134.00 -36.00   26
  3  \w    -92.00 -16.00   1.00    6.00    --  -40.81 -38.00 -90.00   76
  4  \w     55.00  81.00   1.00    6.00    --   40.81-134.00 -36.00   26
  5  \w     90.00 178.00   1.00   12.00    --  112.00  45.00-180.00   88
  6  \w     56.00  87.00   1.00   12.00    --  112.00-125.00  90.00   31
  7  \w     47.00 124.00   1.00   12.00    --  112.00 -45.00-150.00   77
  8  \w     40.00 139.00   1.00   12.00    --  112.00 -30.00   0.00   99
  9  \w     34.00  98.00   1.00   12.00    --  112.00 -95.00-150.00   64
 10  \w     31.00  71.00   1.00    6.00    --   40.81-136.00 144.00   40
 11  \w    -20.00  46.00   1.00    6.00    --   40.81 -38.00 -30.00   66
 12  \w     74.00 103.00   1.00    6.00    --   40.81-136.00 144.00   29
 13  \w      2.00  37.00   1.00    6.00    --   40.81 -99.00-180.00   35
 14  \w    102.00 153.00   1.00   12.00    --  111.58 125.00 120.00   51
 15  \w     63.00 115.00   1.00   12.00    --  111.58-125.00 150.00   52
 16  \w     96.00 132.00   1.00   12.00    --  111.58 -61.00 120.00   36
 17  \w     45.00  72.00   1.00   12.00    --  111.58 -61.00 120.00   27
 18  \w     93.00 162.00   1.00   12.00    --  111.58  45.00-120.00   69
 19  \w     66.00  92.00   1.00   12.00    --  111.58 -61.00-120.00   26
 20  \w     81.00 108.00   1.00   12.00    --  111.58-125.00  30.00   27
 21  \w     96.00 139.00   1.00   12.00    --  111.58  61.00 -60.00   43
;
_diffrn_measurement_device 'four-circle diffractometer'
_diffrn_measurement_device_type 'SuperNova, Dual, Cu at home/near, AtlasS2'
_diffrn_measurement_method '\w scans'
_diffrn_orient_matrix_type 'CrysAlisPro convention (1999,Acta A55,543-557)'
_diffrn_orient_matrix_UB_11 -0.0462206000
_diffrn_orient_matrix_UB_12 0.0021893000
_diffrn_orient_matrix_UB_13 -0.1431073000
_diffrn_orient_matrix_UB_21 0.1403753000
_diffrn_orient_matrix_UB_22 0.0824826000
_diffrn_orient_matrix_UB_23 0.0085647000
_diffrn_orient_matrix_UB_31 0.0365496000
_diffrn_orient_matrix_UB_32 -0.3133060000
_diffrn_orient_matrix_UB_33 0.0012761000
_diffrn_radiation_monochromator mirror
_diffrn_radiation_probe x-ray
_diffrn_radiation_type CuK\a
_diffrn_radiation_wavelength 1.54184
_diffrn_reflns_av_R_equivalents 0.0336
_diffrn_reflns_av_unetI/netI 0.0501
_diffrn_reflns_Laue_measured_fraction_full 1.000
_diffrn_reflns_Laue_measured_fraction_max 1.000
_diffrn_reflns_limit_h_max 13
_diffrn_reflns_limit_h_min -11
_diffrn_reflns_limit_k_max 4
_diffrn_reflns_limit_k_min -5
_diffrn_reflns_limit_l_max 12
_diffrn_reflns_limit_l_min -13
_diffrn_reflns_number 3274
_diffrn_reflns_point_group_measured_fraction_full 0.858
_diffrn_reflns_point_group_measured_fraction_max 0.858
_diffrn_reflns_theta_full 67.496
_diffrn_reflns_theta_max 67.496
_diffrn_reflns_theta_min 4.115
_diffrn_source 'micro-focus sealed X-ray tube'
_diffrn_source_type 'SuperNova (Cu) X-ray Source'
_exptl_absorpt_coefficient_mu 2.894
_exptl_absorpt_correction_T_max 1.00000
_exptl_absorpt_correction_T_min 0.76229
_exptl_absorpt_correction_type multi-scan
_exptl_absorpt_process_details
;
CrysAlisPro 1.171.39.33c (Rigaku Oxford Diffraction, 2017)
Empirical absorption correction using spherical harmonics,
 implemented in SCALE3 ABSPACK scaling algorithm.
;
_exptl_crystal_colour 'clear colourless'
_exptl_crystal_density_diffrn 1.364
_exptl_crystal_description needle
_exptl_crystal_F_000 240
_exptl_crystal_size_max 0.2
_exptl_crystal_size_mid 0.1
_exptl_crystal_size_min 0.05
_refine_diff_density_max 0.331
_refine_diff_density_min -0.344
_refine_diff_density_rms 0.048
_refine_ls_abs_structure_details
;
 Flack x determined using 532 quotients [(I+)-(I-)]/[(I+)+(I-)]
 (Parsons, Flack and Wagner, Acta Cryst. B69 (2013) 249-259).
;
_refine_ls_abs_structure_Flack 0.019(17)
_refine_ls_extinction_method none
_refine_ls_goodness_of_fit_ref 1.061
_refine_ls_hydrogen_treatment constr
_refine_ls_matrix_type full
_refine_ls_number_parameters 139
_refine_ls_number_reflns 1709
_refine_ls_number_restraints 1
_refine_ls_restrained_S_all 1.060
_refine_ls_R_factor_all 0.0362
_refine_ls_R_factor_gt 0.0336
_refine_ls_shift/su_max 0.000
_refine_ls_shift/su_mean 0.000
_refine_ls_structure_factor_coef Fsqd
_refine_ls_weighting_details 'w=1/[\s^2^(Fo^2^)+(0.0408P)^2^+0.0259P] where P=(Fo^2^+2Fc^2^)/3'
_refine_ls_weighting_scheme calc
_refine_ls_wR_factor_gt 0.0820
_refine_ls_wR_factor_ref 0.0841
_reflns_Friedel_coverage 0.518
_reflns_Friedel_fraction_full 0.674
_reflns_Friedel_fraction_max 0.674
_reflns_number_gt 1624
_reflns_number_total 1709
_reflns_threshold_expression 'I > 2\s(I)'
_cod_data_source_file ja8b13520_si_002.cif
_cod_data_source_block 20180102gaotaotao
_cod_database_code 4128940
_shelx_shelxl_version_number 2014/7
_shelx_space_group_comment
;
The symmetry employed for this shelxl refinement is uniquely defined
by the following loop, which should always be used as a source of
symmetry information in preference to the above space-group names.
They are only intended as comments.
;
_reflns_odcompleteness_completeness 100.00
_reflns_odcompleteness_iscentric 1
_reflns_odcompleteness_theta 68.13
_olex2_refinement_description
;
1. Fixed Uiso
 At 1.2 times of:
  All C(H) groups, All N(H) groups
 At 1.5 times of:
  All C(H,H,H) groups, All O(H) groups
2.a Ternary CH refined with riding coordinates:
 C2(H2A), C3(H3)
2.b Aromatic/amide H refined with riding coordinates:
 N1(H1), C6(H6), C8(H8), C5(H5), C9(H9)
2.c Idealised Me refined as rotating group:
 C11(H11A,H11B,H11C), C10(H10A,H10B,H10C)
2.d Idealised tetrahedral OH refined as rotating group:
 O2(H2)
;
_olex2_submission_special_instructions 'No special instructions were received'
_oxdiff_exptl_absorpt_empirical_details
;
Empirical correction (ABSPACK) includes:
- Absorption correction using spherical harmonics
- Frame scaling
;
_oxdiff_exptl_absorpt_empirical_full_max 1.756
_oxdiff_exptl_absorpt_empirical_full_min 0.758

loop_
_space_group_symop_operation_xyz
'x, y, z'
'-x, y+1/2, -z'

loop_
_atom_site_label
_atom_site_type_symbol
_atom_site_fract_x
_atom_site_fract_y
_atom_site_fract_z
_atom_site_U_iso_or_equiv
_atom_site_adp_type
_atom_site_occupancy
_atom_site_site_symmetry_order
_atom_site_calc_flag
_atom_site_refinement_flags_posn
Cl1 Cl 0.93369(7) 0.10073(16) 1.09078(6) 0.0230(2) Uani 1 1 d .
O2 O 0.5211(2) 0.7010(5) 0.5652(2) 0.0166(5) Uani 1 1 d .
H2 H 0.4850 0.8444 0.5294 0.025 Uiso 1 1 calc GR
O1 O 0.2354(2) 0.8999(5) 0.5476(2) 0.0242(5) Uani 1 1 d .
N1 N 0.1643(3) 0.4758(6) 0.4628(2) 0.0179(6) Uani 1 1 d .
H1 H 0.1822 0.2997 0.4622 0.021 Uiso 1 1 calc R
C7 C 0.8069(3) 0.2648(7) 0.9711(3) 0.0179(7) Uani 1 1 d .
C4 C 0.6060(3) 0.5284(6) 0.7792(3) 0.0157(7) Uani 1 1 d .
C2 C 0.3638(3) 0.4950(7) 0.6468(3) 0.0160(6) Uani 1 1 d .
H2A H 0.3761 0.3098 0.6153 0.019 Uiso 1 1 calc R
C3 C 0.4918(3) 0.6635(6) 0.6761(3) 0.0150(6) Uani 1 1 d .
H3 H 0.4772 0.8500 0.7050 0.018 Uiso 1 1 calc R
C6 C 0.7806(3) 0.1800(7) 0.8497(3) 0.0188(7) Uani 1 1 d .
H6 H 0.8295 0.0362 0.8324 0.023 Uiso 1 1 calc R
C8 C 0.7365(3) 0.4794(7) 0.9989(3) 0.0201(7) Uani 1 1 d .
H8 H 0.7565 0.5371 1.0809 0.024 Uiso 1 1 calc R
C1 C 0.2500(3) 0.6438(7) 0.5466(3) 0.0170(7) Uani 1 1 d .
C5 C 0.6799(3) 0.3127(7) 0.7537(3) 0.0176(7) Uani 1 1 d .
H5 H 0.6617 0.2569 0.6718 0.021 Uiso 1 1 calc R
C9 C 0.6354(3) 0.6080(8) 0.9026(3) 0.0185(6) Uani 1 1 d .
H9 H 0.5863 0.7500 0.9210 0.022 Uiso 1 1 calc R
C11 C 0.0419(3) 0.5834(9) 0.3728(3) 0.0237(7) Uani 1 1 d .
H11A H -0.0043 0.4340 0.3184 0.036 Uiso 1 1 calc GR
H11B H 0.0613 0.7301 0.3247 0.036 Uiso 1 1 calc GR
H11C H -0.0123 0.6572 0.4157 0.036 Uiso 1 1 calc GR
C10 C 0.3236(3) 0.4530(8) 0.7601(3) 0.0247(8) Uani 1 1 d .
H10A H 0.3894 0.3421 0.8213 0.037 Uiso 1 1 calc GR
H10B H 0.2400 0.3580 0.7351 0.037 Uiso 1 1 calc GR
H10C H 0.3163 0.6328 0.7951 0.037 Uiso 1 1 calc GR

loop_
_atom_site_aniso_label
_atom_site_aniso_U_11
_atom_site_aniso_U_22
_atom_site_aniso_U_33
_atom_site_aniso_U_23
_atom_site_aniso_U_13
_atom_site_aniso_U_12
Cl1 0.0207(3) 0.0267(4) 0.0187(3) 0.0022(3) 0.0035(2) 0.0025(3)
O2 0.0206(11) 0.0143(11) 0.0170(11) 0.0040(8) 0.0095(9) 0.0003(9)
O1 0.0235(12) 0.0125(12) 0.0328(14) 0.0004(10) 0.0056(10) 0.0009(10)
N1 0.0180(13) 0.0138(13) 0.0199(14) -0.0003(11) 0.0046(11) 0.0013(11)
C7 0.0157(15) 0.0177(17) 0.0197(17) 0.0032(13) 0.0054(12) -0.0041(13)
C4 0.0171(14) 0.0136(16) 0.0186(14) 0.0007(12) 0.0092(12) -0.0022(12)
C2 0.0172(14) 0.0143(15) 0.0167(14) 0.0014(12) 0.0064(12) 0.0014(12)
C3 0.0200(15) 0.0127(17) 0.0142(14) -0.0003(11) 0.0085(12) 0.0008(12)
C6 0.0176(14) 0.0202(18) 0.0200(16) -0.0015(13) 0.0085(12) 0.0018(13)
C8 0.0249(16) 0.0193(17) 0.0175(16) -0.0021(13) 0.0092(13) -0.0015(14)
C1 0.0177(14) 0.0152(17) 0.0209(15) 0.0029(13) 0.0103(12) 0.0006(13)
C5 0.0188(15) 0.0180(17) 0.0174(16) -0.0017(13) 0.0084(12) -0.0019(14)
C9 0.0207(14) 0.0162(15) 0.0196(14) -0.0025(16) 0.0084(11) 0.0020(15)
C11 0.0204(14) 0.0266(18) 0.0210(15) 0.0016(18) 0.0039(12) 0.0011(17)
C10 0.0223(16) 0.031(2) 0.0230(17) 0.0032(15) 0.0106(13) -0.0043(15)

loop_
_atom_type_symbol
_atom_type_description
_atom_type_scat_dispersion_real
_atom_type_scat_dispersion_imag
_atom_type_scat_source
C C 0.0181 0.0091 'International Tables Vol C Tables 4.2.6.8 and 6.1.1.4'
H H 0.0000 0.0000 'International Tables Vol C Tables 4.2.6.8 and 6.1.1.4'
Cl Cl 0.3639 0.7018 'International Tables Vol C Tables 4.2.6.8 and 6.1.1.4'
N N 0.0311 0.0180 'International Tables Vol C Tables 4.2.6.8 and 6.1.1.4'
O O 0.0492 0.0322 'International Tables Vol C Tables 4.2.6.8 and 6.1.1.4'

loop_
_geom_angle_atom_site_label_1
_geom_angle_atom_site_label_2
_geom_angle_atom_site_label_3
_geom_angle
C3 O2 H2 109.5
C1 N1 H1 119.2
C1 N1 C11 121.6(3)
C11 N1 H1 119.2
C6 C7 Cl1 119.1(3)
C8 C7 Cl1 119.5(2)
C8 C7 C6 121.4(3)
C5 C4 C3 121.0(3)
C9 C4 C3 120.4(3)
C9 C4 C5 118.5(3)
C3 C2 H2A 108.5
C1 C2 H2A 108.5
C1 C2 C3 110.3(3)
C1 C2 C10 107.7(2)
C10 C2 H2A 108.5
C10 C2 C3 113.2(3)
O2 C3 C4 111.7(2)
O2 C3 C2 110.0(2)
O2 C3 H3 107.7
C4 C3 C2 111.8(2)
C4 C3 H3 107.7
C2 C3 H3 107.7
C7 C6 H6 120.4
C7 C6 C5 119.2(3)
C5 C6 H6 120.4
C7 C8 H8 120.5
C7 C8 C9 119.0(3)
C9 C8 H8 120.5
O1 C1 N1 122.8(3)
O1 C1 C2 121.6(3)
N1 C1 C2 115.6(3)
C4 C5 H5 119.7
C6 C5 C4 120.7(3)
C6 C5 H5 119.7
C4 C9 H9 119.3
C8 C9 C4 121.3(3)
C8 C9 H9 119.3
N1 C11 H11A 109.5
N1 C11 H11B 109.5
N1 C11 H11C 109.5
H11A C11 H11B 109.5
H11A C11 H11C 109.5
H11B C11 H11C 109.5
C2 C10 H10A 109.5
C2 C10 H10B 109.5
C2 C10 H10C 109.5
H10A C10 H10B 109.5
H10A C10 H10C 109.5
H10B C10 H10C 109.5

loop_
_geom_bond_atom_site_label_1
_geom_bond_atom_site_label_2
_geom_bond_distance
Cl1 C7 1.742(3)
O2 H2 0.8200
O2 C3 1.434(3)
O1 C1 1.229(4)
N1 H1 0.8600
N1 C1 1.336(4)
N1 C11 1.452(4)
C7 C6 1.382(5)
C7 C8 1.380(5)
C4 C3 1.515(4)
C4 C5 1.397(4)
C4 C9 1.393(4)
C2 H2A 0.9800
C2 C3 1.532(4)
C2 C1 1.527(4)
C2 C10 1.531(4)
C3 H3 0.9800
C6 H6 0.9300
C6 C5 1.395(5)
C8 H8 0.9300
C8 C9 1.390(5)
C5 H5 0.9300
C9 H9 0.9300
C11 H11A 0.9600
C11 H11B 0.9600
C11 H11C 0.9600
C10 H10A 0.9600
C10 H10B 0.9600
C10 H10C 0.9600
